data_7014661
loop_
_publ_author_name
'Choi, Yu Jin'
'Cho, Kyung-Bin'
'Kubo, Minoru'
'Ogura, Takashi'
'Karlin, Kenneth D.'
'Cho, Jaeheung'
'Nam, Wonwoo'

_publ_section_title
;
 Spectroscopic and computational characterization of Cu(II)-OOR (R = H
 or cumyl) complexes bearing a Me(6)-tren ligand.
;
_journal_issue 10
_journal_name_full 'Dalton transactions (Cambridge, England : 2003)'
_journal_page_first 2234
_journal_page_last 2241
_journal_paper_doi 10.1039/c0dt01036g
_journal_volume 40
_journal_year 2011
_chemical_formula_sum 'C62 H73 B2 Cu N5'
_chemical_formula_weight 973.41
_chemical_name_systematic
;
?
;
_space_group_IT_number 2
_symmetry_cell_setting triclinic
_symmetry_space_group_name_Hall '-P 1'
_symmetry_space_group_name_H-M 'P -1'
_atom_sites_solution_hydrogens geom
_atom_sites_solution_primary direct
_atom_sites_solution_secondary difmap
_audit_creation_method SHELXL-97
_cell_angle_alpha 90.838(3)
_cell_angle_beta 91.333(3)
_cell_angle_gamma 90.275(3)
_cell_formula_units_Z 2
_cell_length_a 11.9513(17)
_cell_length_b 12.3535(18)
_cell_length_c 18.160(3)
_cell_measurement_reflns_used 2615
_cell_measurement_temperature 298(2)
_cell_measurement_theta_max 21.75
_cell_measurement_theta_min 2.24
_cell_volume 2680.1(7)
_computing_cell_refinement 'Bruker SMART'
_computing_data_collection 'Bruker SMART'
_computing_data_reduction 'Bruker SAINT'
_computing_molecular_graphics 'Bruker SHELXTL'
_computing_publication_material 'Bruker SHELXTL'
_computing_structure_refinement 'SHELXL-97 (Sheldrick, 1997)'
_computing_structure_solution 'SHELXS-97 (Sheldrick, 1990)'
_diffrn_ambient_temperature 298(2)
_diffrn_measured_fraction_theta_full 0.976
_diffrn_measured_fraction_theta_max 0.976
_diffrn_measurement_device_type 'CCD area detector'
_diffrn_measurement_method 'phi and omega scans'
_diffrn_radiation_monochromator graphite
_diffrn_radiation_source 'fine-focus sealed tube'
_diffrn_radiation_type MoK\a
_diffrn_radiation_wavelength 0.71073
_diffrn_reflns_av_R_equivalents 0.0367
_diffrn_reflns_av_sigmaI/netI 0.1269
_diffrn_reflns_limit_h_max 14
_diffrn_reflns_limit_h_min -14
_diffrn_reflns_limit_k_max 15
_diffrn_reflns_limit_k_min -10
_diffrn_reflns_limit_l_max 22
_diffrn_reflns_limit_l_min -20
_diffrn_reflns_number 15072
_diffrn_reflns_theta_full 26.00
_diffrn_reflns_theta_max 26.00
_diffrn_reflns_theta_min 1.65
_exptl_absorpt_coefficient_mu 0.451
_exptl_absorpt_correction_type none
_exptl_crystal_colour Green
_exptl_crystal_density_diffrn 1.206
_exptl_crystal_density_method 'not measured'
_exptl_crystal_description Block
_exptl_crystal_F_000 1038
_exptl_crystal_size_max 0.3
_exptl_crystal_size_mid 0.2
_exptl_crystal_size_min 0.2
_refine_diff_density_max 0.269
_refine_diff_density_min -0.341
_refine_diff_density_rms 0.049
_refine_ls_extinction_method none
_refine_ls_goodness_of_fit_ref 0.735
_refine_ls_hydrogen_treatment constr
_refine_ls_matrix_type full
_refine_ls_number_parameters 638
_refine_ls_number_reflns 10297
_refine_ls_number_restraints 0
_refine_ls_restrained_S_all 0.735
_refine_ls_R_factor_all 0.0944
_refine_ls_R_factor_gt 0.0440
_refine_ls_shift/su_max 0.001
_refine_ls_shift/su_mean 0.000
_refine_ls_structure_factor_coef Fsqd
_refine_ls_weighting_details 'calc w=1/[\s^2^(Fo^2^)+(0.0323P)^2^+0.0000P] where P=(Fo^2^+2Fc^2^)/3'
_refine_ls_weighting_scheme calc
_refine_ls_wR_factor_gt 0.0803
_refine_ls_wR_factor_ref 0.0871
_reflns_number_gt 4725
_reflns_number_total 10297
_reflns_threshold_expression >2sigma(I)
_cod_data_source_file C0DT01036G.TXT
_cod_data_source_block cho146p-1
_cod_depositor_comments
;
The following automatic conversions were performed:
'_symmetry_cell_setting' value 'Triclinic' changed to 'triclinic'
according to '/home/saulius/struct/CIF-dictionaries/cif_core.dic'
dictionary named 'cif_core.dic' version 2.4.1 from 2010-06-29.

Automatic conversion script
Id: cif_fix_enum 1555 2011-01-17 13:19:09Z saulius 
;
_cod_original_sg_symbol_H-M P-1
_cod_database_code 7014661

loop_
_symmetry_equiv_pos_as_xyz
'x, y, z'
'-x, -y, -z'

loop_
_atom_site_label
_atom_site_type_symbol
_atom_site_fract_x
_atom_site_fract_y
_atom_site_fract_z
_atom_site_U_iso_or_equiv
_atom_site_adp_type
_atom_site_occupancy
_atom_site_symmetry_multiplicity
_atom_site_calc_flag
_atom_site_refinement_flags
_atom_site_disorder_assembly
_atom_site_disorder_group
Cu1 Cu 0.27672(3) 0.24492(3) 0.254698(19) 0.04638(12) Uani 1 1 d . . .
N1 N 0.36112(18) 0.12962(18) 0.30770(13) 0.0548(6) Uani 1 1 d . . .
C15 C 0.1569(2) 0.7563(2) 0.37791(14) 0.0419(7) Uani 1 1 d . . .
C21 C 0.3758(2) 0.7766(2) 0.41742(14) 0.0384(6) Uani 1 1 d . . .
C27 C 0.21649(18) 0.8347(2) 0.51140(14) 0.0390(7) Uani 1 1 d . . .
C22 C 0.4217(2) 0.7202(2) 0.35882(15) 0.0489(7) Uani 1 1 d . . .
H22 H 0.3790 0.6657 0.3361 0.059 Uiso 1 1 calc R . .
C33 C 0.2499(2) 0.6269(2) 0.48312(13) 0.0389(6) Uani 1 1 d . . .
N5 N 0.19453(19) 0.36171(19) 0.20501(14) 0.0629(7) Uani 1 1 d . . .
B1 B 0.2500(2) 0.7481(2) 0.44639(17) 0.0414(8) Uani 1 1 d . . .
C26 C 0.4468(2) 0.8553(2) 0.44907(14) 0.0485(7) Uani 1 1 d . . .
H26 H 0.4221 0.8950 0.4894 0.058 Uiso 1 1 calc R . .
C28 C 0.15541(19) 0.9292(2) 0.49908(15) 0.0460(7) Uani 1 1 d . . .
H28 H 0.1296 0.9430 0.4514 0.055 Uiso 1 1 calc R . .
N2 N 0.24688(19) 0.12693(18) 0.16986(13) 0.0611(7) Uani 1 1 d . . .
C25 C 0.5532(2) 0.8768(2) 0.42286(16) 0.0580(8) Uani 1 1 d . . .
H25 H 0.5972 0.9305 0.4455 0.070 Uiso 1 1 calc R . .
N3 N 0.42906(18) 0.33406(19) 0.26180(14) 0.0593(7) Uani 1 1 d . . .
C51 C 0.7262(2) 0.1376(2) 0.08942(13) 0.0406(7) Uani 1 1 d . . .
C56 C 0.7944(2) 0.0784(2) 0.13711(15) 0.0502(7) Uani 1 1 d . . .
H56 H 0.8648 0.1061 0.1500 0.060 Uiso 1 1 calc R . .
C45 C 0.76733(18) 0.3481(2) 0.12295(14) 0.0387(6) Uani 1 1 d . . .
C46 C 0.7557(2) 0.4582(2) 0.10818(15) 0.0494(7) Uani 1 1 d . . .
H46 H 0.7441 0.4784 0.0595 0.059 Uiso 1 1 calc R . .
N4 N 0.1667(2) 0.2445(2) 0.34682(14) 0.0697(7) Uani 1 1 d . . .
C39 C 0.8918(2) 0.2451(2) 0.02383(13) 0.0387(6) Uani 1 1 d . . .
C44 C 0.9668(2) 0.3310(2) 0.02228(15) 0.0520(8) Uani 1 1 d . . .
H44 H 0.9471 0.3960 0.0449 0.062 Uiso 1 1 calc R . .
C31 C 0.2281(2) 0.8945(2) 0.64084(15) 0.0526(8) Uani 1 1 d . . .
H31 H 0.2542 0.8820 0.6886 0.063 Uiso 1 1 calc R . .
C50 C 0.7855(2) 0.3265(2) 0.19773(16) 0.0520(7) Uani 1 1 d . . .
H50 H 0.7944 0.2549 0.2117 0.062 Uiso 1 1 calc R . .
C38 C 0.1579(2) 0.5868(2) 0.51927(16) 0.0585(8) Uani 1 1 d . . .
H38 H 0.0935 0.6288 0.5195 0.070 Uiso 1 1 calc R . .
C57 C 0.6789(2) 0.28929(19) -0.00997(14) 0.0411(7) Uani 1 1 d . . .
C12 C 0.1381(3) 0.3535(3) 0.37585(18) 0.0957(12) Uani 1 1 d . . .
H12A H 0.0895 0.3892 0.3411 0.144 Uiso 1 1 calc R . .
H12B H 0.2053 0.3954 0.3833 0.144 Uiso 1 1 calc R . .
H12C H 0.1009 0.3465 0.4218 0.144 Uiso 1 1 calc R . .
C30 C 0.1671(2) 0.9860(2) 0.62573(16) 0.0508(7) Uani 1 1 d . . .
H30 H 0.1503 1.0351 0.6631 0.061 Uiso 1 1 calc R . .
C29 C 0.1314(2) 1.0034(2) 0.55446(17) 0.0509(8) Uani 1 1 d . . .
H29 H 0.0908 1.0653 0.5433 0.061 Uiso 1 1 calc R . .
C49 C 0.7910(2) 0.4059(3) 0.25168(16) 0.0670(9) Uani 1 1 d . . .
H49 H 0.8039 0.3869 0.3005 0.080 Uiso 1 1 calc R . .
C32 C 0.2506(2) 0.8215(2) 0.58509(16) 0.0488(7) Uani 1 1 d . . .
H32 H 0.2909 0.7598 0.5971 0.059 Uiso 1 1 calc R . .
C55 C 0.7623(3) -0.0197(2) 0.16624(15) 0.0626(9) Uani 1 1 d . . .
H55 H 0.8103 -0.0553 0.1987 0.075 Uiso 1 1 calc R . .
C59 C 0.4995(2) 0.3611(2) -0.05318(19) 0.0723(9) Uani 1 1 d . . .
H59 H 0.4324 0.3942 -0.0415 0.087 Uiso 1 1 calc R . .
C58 C 0.5773(2) 0.3390(2) 0.00203(16) 0.0630(8) Uani 1 1 d . . .
H58 H 0.5603 0.3587 0.0501 0.076 Uiso 1 1 calc R . .
C47 C 0.7605(2) 0.5391(2) 0.16185(19) 0.0601(8) Uani 1 1 d . . .
H47 H 0.7522 0.6112 0.1488 0.072 Uiso 1 1 calc R . .
C40 C 0.9282(2) 0.1511(2) -0.01073(14) 0.0491(7) Uani 1 1 d . . .
H40 H 0.8820 0.0903 -0.0105 0.059 Uiso 1 1 calc R . .
C20 C 0.1777(2) 0.7894(2) 0.30781(16) 0.0539(8) Uani 1 1 d . . .
H20 H 0.2510 0.8077 0.2970 0.065 Uiso 1 1 calc R . .
C34 C 0.3410(2) 0.5594(2) 0.48777(16) 0.0649(9) Uani 1 1 d . . .
H34 H 0.4066 0.5811 0.4656 0.078 Uiso 1 1 calc R . .
C5 C 0.4709(2) 0.1727(3) 0.33331(17) 0.0763(10) Uani 1 1 d . . .
H5A H 0.5233 0.1136 0.3394 0.092 Uiso 1 1 calc R . .
H5B H 0.4633 0.2089 0.3807 0.092 Uiso 1 1 calc R . .
C52 C 0.6239(2) 0.0876(2) 0.07163(15) 0.0563(8) Uani 1 1 d . . .
H52 H 0.5751 0.1224 0.0393 0.068 Uiso 1 1 calc R . .
C42 C 1.1011(2) 0.2304(3) -0.04574(16) 0.0622(9) Uani 1 1 d . . .
H42 H 1.1696 0.2260 -0.0688 0.075 Uiso 1 1 calc R . .
C23 C 0.5276(2) 0.7403(2) 0.33208(15) 0.0558(8) Uani 1 1 d . . .
H23 H 0.5539 0.7000 0.2925 0.067 Uiso 1 1 calc R . .
C60 C 0.5202(3) 0.3349(2) -0.12408(18) 0.0671(9) Uani 1 1 d . . .
H60 H 0.4682 0.3496 -0.1615 0.081 Uiso 1 1 calc R . .
C41 C 1.0306(2) 0.1432(2) -0.04573(15) 0.0569(8) Uani 1 1 d . . .
H41 H 1.0507 0.0789 -0.0689 0.068 Uiso 1 1 calc R . .
C19 C 0.0976(3) 0.7975(2) 0.25198(16) 0.0616(8) Uani 1 1 d . . .
H19 H 0.1186 0.8213 0.2059 0.074 Uiso 1 1 calc R . .
C4 C 0.1280(2) 0.1181(2) 0.14393(18) 0.0868(11) Uani 1 1 d . . .
H4A H 0.1045 0.1858 0.1235 0.130 Uiso 1 1 calc R . .
H4B H 0.0817 0.1007 0.1847 0.130 Uiso 1 1 calc R . .
H4C H 0.1210 0.0621 0.1069 0.130 Uiso 1 1 calc R . .
C43 C 1.0697(2) 0.3249(3) -0.01131(17) 0.0647(9) Uani 1 1 d . . .
H43 H 1.1174 0.3846 -0.0105 0.078 Uiso 1 1 calc R . .
C24 C 0.5932(2) 0.8200(2) 0.36437(17) 0.0559(8) Uani 1 1 d . . .
H24 H 0.6639 0.8349 0.3466 0.067 Uiso 1 1 calc R . .
C36 C 0.2481(3) 0.4250(2) 0.55697(15) 0.0591(8) Uani 1 1 d . . .
H36 H 0.2474 0.3588 0.5807 0.071 Uiso 1 1 calc R . .
B2 B 0.7652(2) 0.2550(2) 0.05765(16) 0.0405(8) Uani 1 1 d . . .
C37 C 0.1553(2) 0.4891(2) 0.55476(16) 0.0629(9) Uani 1 1 d . . .
H37 H 0.0902 0.4668 0.5773 0.075 Uiso 1 1 calc R . .
C48 C 0.7775(2) 0.5127(3) 0.23424(18) 0.0673(9) Uani 1 1 d . . .
H48 H 0.7799 0.5662 0.2708 0.081 Uiso 1 1 calc R . .
C35 C 0.3408(2) 0.4608(3) 0.52359(18) 0.0773(10) Uani 1 1 d . . .
H35 H 0.4053 0.4189 0.5246 0.093 Uiso 1 1 calc R . .
C54 C 0.6597(3) -0.0650(3) 0.14737(19) 0.0733(10) Uani 1 1 d . . .
H54 H 0.6379 -0.1309 0.1669 0.088 Uiso 1 1 calc R . .
C62 C 0.6962(2) 0.2642(2) -0.08332(16) 0.0615(8) Uani 1 1 d . . .
H62 H 0.7629 0.2307 -0.0958 0.074 Uiso 1 1 calc R . .
C9 C 0.2951(3) 0.0939(3) 0.37081(18) 0.0821(11) Uani 1 1 d . . .
H9A H 0.3442 0.0614 0.4075 0.099 Uiso 1 1 calc R . .
H9B H 0.2404 0.0400 0.3544 0.099 Uiso 1 1 calc R . .
C17 C -0.0384(2) 0.7440(3) 0.3325(2) 0.0860(11) Uani 1 1 d . . .
H17 H -0.1127 0.7299 0.3430 0.103 Uiso 1 1 calc R . .
C18 C -0.0102(3) 0.7717(2) 0.26313(17) 0.0626(8) Uani 1 1 d . . .
H18 H -0.0633 0.7727 0.2249 0.075 Uiso 1 1 calc R . .
C13 C 0.1476(3) 0.4347(3) 0.18432(18) 0.0663(9) Uani 1 1 d . . .
C3 C 0.3155(3) 0.1491(3) 0.10566(17) 0.0873(11) Uani 1 1 d . . .
H3A H 0.3015 0.0945 0.0684 0.131 Uiso 1 1 calc R . .
H3B H 0.3932 0.1484 0.1202 0.131 Uiso 1 1 calc R . .
H3C H 0.2966 0.2188 0.0865 0.131 Uiso 1 1 calc R . .
C61 C 0.6188(3) 0.2865(3) -0.13925(17) 0.0769(10) Uani 1 1 d . . .
H61 H 0.6349 0.2680 -0.1877 0.092 Uiso 1 1 calc R . .
C16 C 0.0439(3) 0.7367(3) 0.38798(17) 0.0844(11) Uani 1 1 d . . .
H16 H 0.0215 0.7175 0.4347 0.101 Uiso 1 1 calc R . .
C8 C 0.4618(3) 0.3851(3) 0.19196(19) 0.1023(13) Uani 1 1 d . . .
H8A H 0.4106 0.4423 0.1803 0.153 Uiso 1 1 calc R . .
H8B H 0.4599 0.3318 0.1530 0.153 Uiso 1 1 calc R . .
H8C H 0.5362 0.4143 0.1975 0.153 Uiso 1 1 calc R . .
C6 C 0.5147(2) 0.2507(3) 0.2787(2) 0.0895(12) Uani 1 1 d . . .
H6A H 0.5820 0.2855 0.2986 0.107 Uiso 1 1 calc R . .
H6B H 0.5337 0.2122 0.2338 0.107 Uiso 1 1 calc R . .
C10 C 0.2374(3) 0.1883(3) 0.40356(19) 0.0929(12) Uani 1 1 d . . .
H10A H 0.2926 0.2387 0.4243 0.111 Uiso 1 1 calc R . .
H10B H 0.1906 0.1643 0.4431 0.111 Uiso 1 1 calc R . .
C1 C 0.3785(3) 0.0378(2) 0.2547(2) 0.0800(10) Uani 1 1 d . . .
H1A H 0.4437 0.0523 0.2255 0.096 Uiso 1 1 calc R . .
H1B H 0.3917 -0.0283 0.2816 0.096 Uiso 1 1 calc R . .
C53 C 0.5910(3) -0.0114(3) 0.09968(19) 0.0727(10) Uani 1 1 d . . .
H53 H 0.5218 -0.0410 0.0858 0.087 Uiso 1 1 calc R . .
C2 C 0.2796(3) 0.0239(2) 0.20575(19) 0.0889(11) Uani 1 1 d . . .
H2A H 0.2175 -0.0025 0.2340 0.107 Uiso 1 1 calc R . .
H2B H 0.2955 -0.0300 0.1681 0.107 Uiso 1 1 calc R . .
C7 C 0.4260(3) 0.4190(3) 0.3185(2) 0.1116(14) Uani 1 1 d . . .
H7A H 0.4077 0.3876 0.3648 0.167 Uiso 1 1 calc R . .
H7B H 0.3705 0.4715 0.3052 0.167 Uiso 1 1 calc R . .
H7C H 0.4980 0.4536 0.3229 0.167 Uiso 1 1 calc R . .
C11 C 0.0626(3) 0.1855(3) 0.3315(2) 0.1209(15) Uani 1 1 d . . .
H11A H 0.0202 0.1818 0.3756 0.181 Uiso 1 1 calc R . .
H11B H 0.0793 0.1135 0.3145 0.181 Uiso 1 1 calc R . .
H11C H 0.0198 0.2222 0.2942 0.181 Uiso 1 1 calc R . .
C14 C 0.0860(3) 0.5296(3) 0.1606(2) 0.1193(15) Uani 1 1 d . . .
H14A H 0.0083 0.5112 0.1535 0.179 Uiso 1 1 calc R . .
H14B H 0.1153 0.5547 0.1151 0.179 Uiso 1 1 calc R . .
H14C H 0.0935 0.5858 0.1975 0.179 Uiso 1 1 calc R . .

loop_
_atom_site_aniso_label
_atom_site_aniso_U_11
_atom_site_aniso_U_22
_atom_site_aniso_U_33
_atom_site_aniso_U_23
_atom_site_aniso_U_13
_atom_site_aniso_U_12
Cu1 0.0462(2) 0.0447(2) 0.0484(2) 0.00420(16) 0.00149(16) -0.00052(16)
N1 0.0572(16) 0.0497(16) 0.0576(18) 0.0104(13) -0.0043(13) -0.0021(13)
C15 0.0410(16) 0.0436(17) 0.0411(18) 0.0036(14) 0.0002(13) -0.0099(13)
C21 0.0440(16) 0.0400(17) 0.0311(16) 0.0013(13) -0.0004(13) -0.0019(14)
C27 0.0301(14) 0.0474(18) 0.0398(18) 0.0081(14) 0.0022(12) -0.0072(13)
C22 0.0449(17) 0.0482(18) 0.053(2) -0.0048(15) 0.0008(15) -0.0065(14)
C33 0.0365(15) 0.0458(17) 0.0345(17) -0.0013(13) 0.0013(12) -0.0013(14)
N5 0.0656(17) 0.0469(17) 0.076(2) 0.0036(14) -0.0014(14) 0.0095(14)
B1 0.0380(18) 0.047(2) 0.039(2) 0.0026(16) 0.0022(15) -0.0035(16)
C26 0.0502(18) 0.0513(19) 0.0439(19) -0.0065(14) 0.0046(14) -0.0054(15)
C28 0.0442(16) 0.056(2) 0.0377(18) 0.0087(15) 0.0021(13) -0.0012(15)
N2 0.0709(17) 0.0515(17) 0.0603(18) -0.0045(13) -0.0132(14) 0.0086(14)
C25 0.0509(19) 0.057(2) 0.066(2) -0.0033(17) -0.0004(16) -0.0187(16)
N3 0.0550(15) 0.0518(16) 0.0711(19) 0.0106(14) 0.0015(13) -0.0078(13)
C51 0.0409(16) 0.0487(19) 0.0323(17) -0.0033(14) 0.0075(13) 0.0030(14)
C56 0.0572(18) 0.0475(19) 0.0461(19) 0.0001(15) 0.0042(15) 0.0041(16)
C45 0.0326(14) 0.0460(18) 0.0376(18) -0.0008(13) 0.0053(12) 0.0008(13)
C46 0.0527(17) 0.051(2) 0.045(2) -0.0039(16) 0.0087(14) 0.0011(15)
N4 0.0591(17) 0.084(2) 0.067(2) 0.0010(17) 0.0163(15) -0.0041(16)
C39 0.0449(16) 0.0414(17) 0.0298(16) 0.0040(13) -0.0006(12) 0.0049(14)
C44 0.0546(19) 0.0466(19) 0.056(2) 0.0027(15) 0.0118(15) 0.0055(16)
C31 0.0566(19) 0.062(2) 0.0386(19) 0.0010(16) -0.0045(15) -0.0060(17)
C50 0.0604(18) 0.0501(19) 0.045(2) -0.0023(16) 0.0023(15) -0.0054(15)
C38 0.0493(18) 0.052(2) 0.075(2) 0.0126(17) 0.0109(16) 0.0057(15)
C57 0.0445(16) 0.0419(17) 0.0371(18) 0.0002(13) 0.0051(13) 0.0035(13)
C12 0.090(3) 0.121(3) 0.076(3) -0.022(2) 0.026(2) 0.013(2)
C30 0.0484(18) 0.055(2) 0.049(2) -0.0097(16) 0.0125(15) -0.0074(16)
C29 0.0488(17) 0.0485(19) 0.056(2) 0.0039(16) 0.0099(16) 0.0086(14)
C49 0.089(2) 0.071(2) 0.041(2) -0.0078(18) 0.0013(17) -0.019(2)
C32 0.0481(17) 0.0495(19) 0.048(2) 0.0032(16) -0.0050(15) 0.0037(14)
C55 0.087(2) 0.053(2) 0.048(2) 0.0045(16) 0.0069(18) 0.0167(19)
C59 0.062(2) 0.091(3) 0.064(3) -0.011(2) -0.0094(19) 0.0335(18)
C58 0.0572(19) 0.091(2) 0.041(2) -0.0103(17) -0.0009(16) 0.0213(18)
C47 0.066(2) 0.046(2) 0.069(3) -0.0059(18) 0.0133(18) -0.0038(16)
C40 0.0500(18) 0.054(2) 0.0437(19) -0.0016(15) 0.0040(14) 0.0033(15)
C20 0.0477(17) 0.067(2) 0.047(2) 0.0100(16) -0.0017(15) -0.0045(15)
C34 0.0438(18) 0.072(2) 0.080(2) 0.0342(19) 0.0056(16) -0.0022(17)
C5 0.056(2) 0.094(3) 0.079(3) 0.023(2) -0.0175(18) -0.0084(19)
C52 0.0534(19) 0.064(2) 0.052(2) 0.0040(16) 0.0014(15) -0.0030(17)
C42 0.053(2) 0.076(2) 0.059(2) 0.0099(19) 0.0209(16) 0.0118(19)
C23 0.0504(19) 0.066(2) 0.051(2) -0.0075(16) 0.0094(15) 0.0049(16)
C60 0.074(2) 0.075(2) 0.051(2) 0.0027(18) -0.0212(18) 0.0178(19)
C41 0.062(2) 0.061(2) 0.048(2) -0.0012(16) 0.0113(16) 0.0149(18)
C19 0.067(2) 0.071(2) 0.047(2) 0.0120(16) -0.0036(17) 0.0006(18)
C4 0.083(2) 0.091(3) 0.084(3) -0.016(2) -0.028(2) -0.013(2)
C43 0.056(2) 0.063(2) 0.076(2) 0.0109(19) 0.0207(17) -0.0056(17)
C24 0.0421(18) 0.067(2) 0.059(2) 0.0108(18) 0.0068(16) -0.0077(16)
C36 0.071(2) 0.048(2) 0.058(2) 0.0152(16) 0.0015(17) 0.0008(18)
B2 0.0463(19) 0.041(2) 0.034(2) -0.0011(15) 0.0047(15) 0.0048(16)
C37 0.058(2) 0.059(2) 0.072(2) 0.0157(18) 0.0117(17) -0.0087(17)
C48 0.072(2) 0.070(3) 0.059(2) -0.0268(19) 0.0138(18) -0.0192(19)
C35 0.054(2) 0.083(3) 0.097(3) 0.037(2) 0.0057(19) 0.0157(19)
C54 0.100(3) 0.052(2) 0.069(3) 0.0035(19) 0.026(2) -0.009(2)
C62 0.0594(19) 0.078(2) 0.047(2) -0.0026(17) 0.0015(16) 0.0228(17)
C9 0.093(3) 0.086(3) 0.068(3) 0.032(2) 0.004(2) -0.005(2)
C17 0.059(2) 0.111(3) 0.088(3) 0.030(2) -0.020(2) -0.033(2)
C18 0.073(2) 0.064(2) 0.050(2) 0.0027(17) -0.0196(17) -0.0005(18)
C13 0.074(2) 0.048(2) 0.077(3) -0.0028(18) -0.0072(18) 0.0056(18)
C3 0.098(3) 0.105(3) 0.060(3) -0.016(2) 0.013(2) 0.012(2)
C61 0.086(2) 0.109(3) 0.036(2) -0.0069(18) -0.0056(18) 0.027(2)
C16 0.066(2) 0.132(3) 0.055(2) 0.039(2) -0.0162(18) -0.037(2)
C8 0.085(2) 0.111(3) 0.112(3) 0.040(3) 0.023(2) -0.029(2)
C6 0.049(2) 0.104(3) 0.115(3) 0.022(2) -0.0134(19) -0.012(2)
C10 0.107(3) 0.110(3) 0.063(3) 0.018(2) 0.026(2) -0.014(3)
C1 0.090(3) 0.055(2) 0.095(3) 0.009(2) -0.017(2) 0.019(2)
C53 0.070(2) 0.070(3) 0.077(3) 0.002(2) 0.009(2) -0.020(2)
C2 0.127(3) 0.048(2) 0.090(3) -0.0064(19) -0.018(2) 0.014(2)
C7 0.112(3) 0.093(3) 0.128(4) -0.047(3) 0.007(3) -0.040(2)
C11 0.073(3) 0.166(4) 0.124(4) -0.024(3) 0.034(2) -0.054(3)
C14 0.133(3) 0.061(3) 0.162(4) 0.000(2) -0.050(3) 0.040(2)

loop_
_atom_type_symbol
_atom_type_description
_atom_type_scat_dispersion_real
_atom_type_scat_dispersion_imag
_atom_type_scat_source
C C 0.0033 0.0016 'International Tables Vol C Tables 4.2.6.8 and 6.1.1.4'
H H 0.0000 0.0000 'International Tables Vol C Tables 4.2.6.8 and 6.1.1.4'
B B 0.0013 0.0007 'International Tables Vol C Tables 4.2.6.8 and 6.1.1.4'
N N 0.0061 0.0033 'International Tables Vol C Tables 4.2.6.8 and 6.1.1.4'
Cu Cu 0.3201 1.2651 'International Tables Vol C Tables 4.2.6.8 and 6.1.1.4'

loop_
_geom_angle_atom_site_label_1
_geom_angle_atom_site_label_2
_geom_angle_atom_site_label_3
_geom_angle
_geom_angle_site_symmetry_1
_geom_angle_site_symmetry_3
_geom_angle_publ_flag
N5 Cu1 N1 178.22(11) . . ?
N5 Cu1 N3 93.71(9) . . ?
N1 Cu1 N3 85.36(9) . . ?
N5 Cu1 N2 95.43(10) . . ?
N1 Cu1 N2 86.35(9) . . ?
N3 Cu1 N2 121.25(10) . . ?
N5 Cu1 N4 93.27(10) . . ?
N1 Cu1 N4 85.89(10) . . ?
N3 Cu1 N4 119.81(10) . . ?
N2 Cu1 N4 117.40(10) . . ?
C5 N1 C9 110.5(2) . . ?
C5 N1 C1 109.3(2) . . ?
C9 N1 C1 110.7(3) . . ?
C5 N1 Cu1 109.47(17) . . ?
C9 N1 Cu1 108.86(18) . . ?
C1 N1 Cu1 107.92(18) . . ?
C20 C15 C16 111.9(2) . . ?
C20 C15 B1 126.1(2) . . ?
C16 C15 B1 121.9(2) . . ?
C22 C21 C26 113.9(2) . . ?
C22 C21 B1 121.4(2) . . ?
C26 C21 B1 124.6(2) . . ?
C28 C27 C32 113.7(2) . . ?
C28 C27 B1 124.1(2) . . ?
C32 C27 B1 122.2(2) . . ?
C23 C22 C21 124.0(3) . . ?
C23 C22 H22 118.0 . . ?
C21 C22 H22 118.0 . . ?
C34 C33 C38 112.7(2) . . ?
C34 C33 B1 125.1(2) . . ?
C38 C33 B1 121.9(2) . . ?
C13 N5 Cu1 171.9(3) . . ?
C27 B1 C21 109.5(2) . . ?
C27 B1 C33 107.1(2) . . ?
C21 B1 C33 109.6(2) . . ?
C27 B1 C15 108.8(2) . . ?
C21 B1 C15 110.3(2) . . ?
C33 B1 C15 111.5(2) . . ?
C25 C26 C21 122.8(3) . . ?
C25 C26 H26 118.6 . . ?
C21 C26 H26 118.6 . . ?
C29 C28 C27 123.2(3) . . ?
C29 C28 H28 118.4 . . ?
C27 C28 H28 118.4 . . ?
C3 N2 C2 111.7(2) . . ?
C3 N2 C4 107.9(2) . . ?
C2 N2 C4 108.8(2) . . ?
C3 N2 Cu1 110.84(19) . . ?
C2 N2 Cu1 103.09(18) . . ?
C4 N2 Cu1 114.48(18) . . ?
C24 C25 C26 120.6(3) . . ?
C24 C25 H25 119.7 . . ?
C26 C25 H25 119.7 . . ?
C7 N3 C6 112.2(3) . . ?
C7 N3 C8 107.8(3) . . ?
C6 N3 C8 106.7(2) . . ?
C7 N3 Cu1 111.78(19) . . ?
C6 N3 Cu1 103.82(17) . . ?
C8 N3 Cu1 114.52(19) . . ?
C56 C51 C52 114.0(2) . . ?
C56 C51 B2 121.9(2) . . ?
C52 C51 B2 124.0(2) . . ?
C55 C56 C51 123.1(3) . . ?
C55 C56 H56 118.5 . . ?
C51 C56 H56 118.5 . . ?
C46 C45 C50 113.5(2) . . ?
C46 C45 B2 122.4(2) . . ?
C50 C45 B2 124.0(2) . . ?
C47 C46 C45 123.8(3) . . ?
C47 C46 H46 118.1 . . ?
C45 C46 H46 118.1 . . ?
C11 N4 C12 108.1(3) . . ?
C11 N4 C10 111.2(3) . . ?
C12 N4 C10 108.5(3) . . ?
C11 N4 Cu1 113.0(2) . . ?
C12 N4 Cu1 114.60(19) . . ?
C10 N4 Cu1 101.21(17) . . ?
C44 C39 C40 114.5(2) . . ?
C44 C39 B2 123.4(2) . . ?
C40 C39 B2 121.9(2) . . ?
C43 C44 C39 123.3(3) . . ?
C43 C44 H44 118.4 . . ?
C39 C44 H44 118.4 . . ?
C30 C31 C32 119.9(3) . . ?
C30 C31 H31 120.1 . . ?
C32 C31 H31 120.1 . . ?
C49 C50 C45 123.4(3) . . ?
C49 C50 H50 118.3 . . ?
C45 C50 H50 118.3 . . ?
C37 C38 C33 124.5(3) . . ?
C37 C38 H38 117.8 . . ?
C33 C38 H38 117.8 . . ?
C62 C57 C58 113.4(2) . . ?
C62 C57 B2 123.7(2) . . ?
C58 C57 B2 122.7(2) . . ?
N4 C12 H12A 109.5 . . ?
N4 C12 H12B 109.5 . . ?
H12A C12 H12B 109.5 . . ?
N4 C12 H12C 109.5 . . ?
H12A C12 H12C 109.5 . . ?
H12B C12 H12C 109.5 . . ?
C29 C30 C31 118.8(3) . . ?
C29 C30 H30 120.6 . . ?
C31 C30 H30 120.6 . . ?
C30 C29 C28 120.4(3) . . ?
C30 C29 H29 119.8 . . ?
C28 C29 H29 119.8 . . ?
C48 C49 C50 120.7(3) . . ?
C48 C49 H49 119.6 . . ?
C50 C49 H49 119.6 . . ?
C31 C32 C27 124.0(3) . . ?
C31 C32 H32 118.0 . . ?
C27 C32 H32 118.0 . . ?
C54 C55 C56 120.5(3) . . ?
C54 C55 H55 119.8 . . ?
C56 C55 H55 119.8 . . ?
C60 C59 C58 120.5(3) . . ?
C60 C59 H59 119.7 . . ?
C58 C59 H59 119.7 . . ?
C59 C58 C57 123.9(3) . . ?
C59 C58 H58 118.1 . . ?
C57 C58 H58 118.1 . . ?
C48 C47 C46 119.9(3) . . ?
C48 C47 H47 120.1 . . ?
C46 C47 H47 120.1 . . ?
C39 C40 C41 123.3(3) . . ?
C39 C40 H40 118.4 . . ?
C41 C40 H40 118.4 . . ?
C15 C20 C19 124.8(3) . . ?
C15 C20 H20 117.6 . . ?
C19 C20 H20 117.6 . . ?
C33 C34 C35 124.0(2) . . ?
C33 C34 H34 118.0 . . ?
C35 C34 H34 118.0 . . ?
N1 C5 C6 110.0(2) . . ?
N1 C5 H5A 109.7 . . ?
C6 C5 H5A 109.7 . . ?
N1 C5 H5B 109.7 . . ?
C6 C5 H5B 109.7 . . ?
H5A C5 H5B 108.2 . . ?
C53 C52 C51 123.6(3) . . ?
C53 C52 H52 118.2 . . ?
C51 C52 H52 118.2 . . ?
C41 C42 C43 119.2(3) . . ?
C41 C42 H42 120.4 . . ?
C43 C42 H42 120.4 . . ?
C24 C23 C22 119.6(3) . . ?
C24 C23 H23 120.2 . . ?
C22 C23 H23 120.2 . . ?
C59 C60 C61 118.2(3) . . ?
C59 C60 H60 120.9 . . ?
C61 C60 H60 120.9 . . ?
C42 C41 C40 119.7(3) . . ?
C42 C41 H41 120.1 . . ?
C40 C41 H41 120.1 . . ?
C18 C19 C20 121.2(3) . . ?
C18 C19 H19 119.4 . . ?
C20 C19 H19 119.4 . . ?
N2 C4 H4A 109.5 . . ?
N2 C4 H4B 109.5 . . ?
H4A C4 H4B 109.5 . . ?
N2 C4 H4C 109.5 . . ?
H4A C4 H4C 109.5 . . ?
H4B C4 H4C 109.5 . . ?
C42 C43 C44 119.9(3) . . ?
C42 C43 H43 120.0 . . ?
C44 C43 H43 120.0 . . ?
C25 C24 C23 118.9(3) . . ?
C25 C24 H24 120.5 . . ?
C23 C24 H24 120.5 . . ?
C35 C36 C37 117.9(3) . . ?
C35 C36 H36 121.0 . . ?
C37 C36 H36 121.0 . . ?
C51 B2 C45 111.0(2) . . ?
C51 B2 C57 109.0(2) . . ?
C45 B2 C57 110.5(2) . . ?
C51 B2 C39 109.7(2) . . ?
C45 B2 C39 108.7(2) . . ?
C57 B2 C39 107.8(2) . . ?
C36 C37 C38 120.2(3) . . ?
C36 C37 H37 119.9 . . ?
C38 C37 H37 119.9 . . ?
C47 C48 C49 118.7(3) . . ?
C47 C48 H48 120.6 . . ?
C49 C48 H48 120.6 . . ?
C36 C35 C34 120.7(3) . . ?
C36 C35 H35 119.6 . . ?
C34 C35 H35 119.6 . . ?
C53 C54 C55 118.6(3) . . ?
C53 C54 H54 120.7 . . ?
C55 C54 H54 120.7 . . ?
C57 C62 C61 123.2(3) . . ?
C57 C62 H62 118.4 . . ?
C61 C62 H62 118.4 . . ?
N1 C9 C10 109.4(3) . . ?
N1 C9 H9A 109.8 . . ?
C10 C9 H9A 109.8 . . ?
N1 C9 H9B 109.8 . . ?
C10 C9 H9B 109.8 . . ?
H9A C9 H9B 108.2 . . ?
C18 C17 C16 120.3(3) . . ?
C18 C17 H17 119.8 . . ?
C16 C17 H17 119.8 . . ?
C19 C18 C17 117.3(3) . . ?
C19 C18 H18 121.3 . . ?
C17 C18 H18 121.3 . . ?
N5 C13 C14 177.8(4) . . ?
N2 C3 H3A 109.5 . . ?
N2 C3 H3B 109.5 . . ?
H3A C3 H3B 109.5 . . ?
N2 C3 H3C 109.5 . . ?
H3A C3 H3C 109.5 . . ?
H3B C3 H3C 109.5 . . ?
C60 C61 C62 120.8(3) . . ?
C60 C61 H61 119.6 . . ?
C62 C61 H61 119.6 . . ?
C15 C16 C17 124.3(3) . . ?
C15 C16 H16 117.9 . . ?
C17 C16 H16 117.9 . . ?
N3 C8 H8A 109.5 . . ?
N3 C8 H8B 109.5 . . ?
H8A C8 H8B 109.5 . . ?
N3 C8 H8C 109.5 . . ?
H8A C8 H8C 109.5 . . ?
H8B C8 H8C 109.5 . . ?
N3 C6 C5 110.1(2) . . ?
N3 C6 H6A 109.6 . . ?
C5 C6 H6A 109.6 . . ?
N3 C6 H6B 109.6 . . ?
C5 C6 H6B 109.6 . . ?
H6A C6 H6B 108.1 . . ?
C9 C10 N4 110.9(3) . . ?
C9 C10 H10A 109.5 . . ?
N4 C10 H10A 109.5 . . ?
C9 C10 H10B 109.5 . . ?
N4 C10 H10B 109.5 . . ?
H10A C10 H10B 108.0 . . ?
C2 C1 N1 110.2(2) . . ?
C2 C1 H1A 109.6 . . ?
N1 C1 H1A 109.6 . . ?
C2 C1 H1B 109.6 . . ?
N1 C1 H1B 109.6 . . ?
H1A C1 H1B 108.1 . . ?
C54 C53 C52 120.1(3) . . ?
C54 C53 H53 119.9 . . ?
C52 C53 H53 119.9 . . ?
C1 C2 N2 111.9(3) . . ?
C1 C2 H2A 109.2 . . ?
N2 C2 H2A 109.2 . . ?
C1 C2 H2B 109.2 . . ?
N2 C2 H2B 109.2 . . ?
H2A C2 H2B 107.9 . . ?
N3 C7 H7A 109.5 . . ?
N3 C7 H7B 109.5 . . ?
H7A C7 H7B 109.5 . . ?
N3 C7 H7C 109.5 . . ?
H7A C7 H7C 109.5 . . ?
H7B C7 H7C 109.5 . . ?
N4 C11 H11A 109.5 . . ?
N4 C11 H11B 109.5 . . ?
H11A C11 H11B 109.5 . . ?
N4 C11 H11C 109.5 . . ?
H11A C11 H11C 109.5 . . ?
H11B C11 H11C 109.5 . . ?
C13 C14 H14A 109.5 . . ?
C13 C14 H14B 109.5 . . ?
H14A C14 H14B 109.5 . . ?
C13 C14 H14C 109.5 . . ?
H14A C14 H14C 109.5 . . ?
H14B C14 H14C 109.5 . . ?

loop_
_geom_bond_atom_site_label_1
_geom_bond_atom_site_label_2
_geom_bond_distance
_geom_bond_site_symmetry_2
_geom_bond_publ_flag
Cu1 N5 1.968(2) . ?
Cu1 N1 1.995(2) . ?
Cu1 N3 2.124(2) . ?
Cu1 N2 2.128(2) . ?
Cu1 N4 2.152(2) . ?
N1 C5 1.476(3) . ?
N1 C9 1.478(3) . ?
N1 C1 1.495(4) . ?
C15 C20 1.370(3) . ?
C15 C16 1.389(3) . ?
C15 B1 1.653(4) . ?
C21 C22 1.388(3) . ?
C21 C26 1.396(3) . ?
C21 B1 1.642(3) . ?
C27 C28 1.398(3) . ?
C27 C32 1.402(3) . ?
C27 B1 1.639(4) . ?
C22 C23 1.388(3) . ?
C22 H22 0.9300 . ?
C33 C34 1.376(3) . ?
C33 C38 1.387(3) . ?
C33 B1 1.648(4) . ?
N5 C13 1.129(3) . ?
C26 C25 1.393(3) . ?
C26 H26 0.9300 . ?
C28 C29 1.387(3) . ?
C28 H28 0.9300 . ?
N2 C3 1.469(3) . ?
N2 C2 1.489(3) . ?
N2 C4 1.490(3) . ?
C25 C24 1.362(4) . ?
C25 H25 0.9300 . ?
N3 C7 1.461(4) . ?
N3 C6 1.485(3) . ?
N3 C8 1.485(3) . ?
C51 C56 1.393(3) . ?
C51 C52 1.396(3) . ?
C51 B2 1.639(4) . ?
C56 C55 1.386(3) . ?
C56 H56 0.9300 . ?
C45 C46 1.398(3) . ?
C45 C50 1.400(3) . ?
C45 B2 1.639(4) . ?
C46 C47 1.386(4) . ?
C46 H46 0.9300 . ?
N4 C11 1.458(3) . ?
N4 C12 1.484(4) . ?
N4 C10 1.498(4) . ?
C39 C44 1.387(3) . ?
C39 C40 1.389(3) . ?
C39 B2 1.650(4) . ?
C44 C43 1.387(3) . ?
C44 H44 0.9300 . ?
C31 C30 1.375(3) . ?
C31 C32 1.378(3) . ?
C31 H31 0.9300 . ?
C50 C49 1.377(4) . ?
C50 H50 0.9300 . ?
C38 C37 1.377(3) . ?
C38 H38 0.9300 . ?
C57 C62 1.384(3) . ?
C57 C58 1.385(3) . ?
C57 B2 1.647(4) . ?
C12 H12A 0.9600 . ?
C12 H12B 0.9600 . ?
C12 H12C 0.9600 . ?
C30 C29 1.374(3) . ?
C30 H30 0.9300 . ?
C29 H29 0.9300 . ?
C49 C48 1.370(4) . ?
C49 H49 0.9300 . ?
C32 H32 0.9300 . ?
C55 C54 1.380(4) . ?
C55 H55 0.9300 . ?
C59 C60 1.352(4) . ?
C59 C58 1.382(4) . ?
C59 H59 0.9300 . ?
C58 H58 0.9300 . ?
C47 C48 1.370(4) . ?
C47 H47 0.9300 . ?
C40 C41 1.395(3) . ?
C40 H40 0.9300 . ?
C20 C19 1.383(3) . ?
C20 H20 0.9300 . ?
C34 C35 1.389(3) . ?
C34 H34 0.9300 . ?
C5 C6 1.495(4) . ?
C5 H5A 0.9700 . ?
C5 H5B 0.9700 . ?
C52 C53 1.391(3) . ?
C52 H52 0.9300 . ?
C42 C41 1.364(3) . ?
C42 C43 1.373(4) . ?
C42 H42 0.9300 . ?
C23 C24 1.371(3) . ?
C23 H23 0.9300 . ?
C60 C61 1.357(4) . ?
C60 H60 0.9300 . ?
C41 H41 0.9300 . ?
C19 C18 1.347(3) . ?
C19 H19 0.9300 . ?
C4 H4A 0.9600 . ?
C4 H4B 0.9600 . ?
C4 H4C 0.9600 . ?
C43 H43 0.9300 . ?
C24 H24 0.9300 . ?
C36 C35 1.352(3) . ?
C36 C37 1.366(3) . ?
C36 H36 0.9300 . ?
C37 H37 0.9300 . ?
C48 H48 0.9300 . ?
C35 H35 0.9300 . ?
C54 C53 1.361(4) . ?
C54 H54 0.9300 . ?
C62 C61 1.389(4) . ?
C62 H62 0.9300 . ?
C9 C10 1.482(4) . ?
C9 H9A 0.9700 . ?
C9 H9B 0.9700 . ?
C17 C18 1.360(4) . ?
C17 C16 1.395(4) . ?
C17 H17 0.9300 . ?
C18 H18 0.9300 . ?
C13 C14 1.453(4) . ?
C3 H3A 0.9600 . ?
C3 H3B 0.9600 . ?
C3 H3C 0.9600 . ?
C61 H61 0.9300 . ?
C16 H16 0.9300 . ?
C8 H8A 0.9600 . ?
C8 H8B 0.9600 . ?
C8 H8C 0.9600 . ?
C6 H6A 0.9700 . ?
C6 H6B 0.9700 . ?
C10 H10A 0.9700 . ?
C10 H10B 0.9700 . ?
C1 C2 1.470(4) . ?
C1 H1A 0.9700 . ?
C1 H1B 0.9700 . ?
C53 H53 0.9300 . ?
C2 H2A 0.9700 . ?
C2 H2B 0.9700 . ?
C7 H7A 0.9600 . ?
C7 H7B 0.9600 . ?
C7 H7C 0.9600 . ?
C11 H11A 0.9600 . ?
C11 H11B 0.9600 . ?
C11 H11C 0.9600 . ?
C14 H14A 0.9600 . ?
C14 H14B 0.9600 . ?
C14 H14C 0.9600 . ?

loop_
_geom_torsion_atom_site_label_1
_geom_torsion_atom_site_label_2
_geom_torsion_atom_site_label_3
_geom_torsion_atom_site_label_4
_geom_torsion
_geom_torsion_site_symmetry_1
_geom_torsion_site_symmetry_2
_geom_torsion_site_symmetry_3
_geom_torsion_site_symmetry_4
_geom_torsion_publ_flag
N5 Cu1 N1 C5 -49(3) . . . . ?
N3 Cu1 N1 C5 9.34(19) . . . . ?
N2 Cu1 N1 C5 131.1(2) . . . . ?
N4 Cu1 N1 C5 -111.1(2) . . . . ?
N5 Cu1 N1 C9 72(3) . . . . ?
N3 Cu1 N1 C9 130.2(2) . . . . ?
N2 Cu1 N1 C9 -108.0(2) . . . . ?
N4 Cu1 N1 C9 9.9(2) . . . . ?
N5 Cu1 N1 C1 -168(3) . . . . ?
N3 Cu1 N1 C1 -109.5(2) . . . . ?
N2 Cu1 N1 C1 12.23(19) . . . . ?
N4 Cu1 N1 C1 130.1(2) . . . . ?
C26 C21 C22 C23 -1.3(4) . . . . ?
B1 C21 C22 C23 -179.8(2) . . . . ?
N1 Cu1 N5 C13 -16(4) . . . . ?
N3 Cu1 N5 C13 -74.0(18) . . . . ?
N2 Cu1 N5 C13 164.1(18) . . . . ?
N4 Cu1 N5 C13 46.2(18) . . . . ?
C28 C27 B1 C21 94.4(3) . . . . ?
C32 C27 B1 C21 -83.4(3) . . . . ?
C28 C27 B1 C33 -146.9(2) . . . . ?
C32 C27 B1 C33 35.3(3) . . . . ?
C28 C27 B1 C15 -26.2(3) . . . . ?
C32 C27 B1 C15 156.0(2) . . . . ?
C22 C21 B1 C27 -175.5(2) . . . . ?
C26 C21 B1 C27 6.2(3) . . . . ?
C22 C21 B1 C33 67.3(3) . . . . ?
C26 C21 B1 C33 -111.0(3) . . . . ?
C22 C21 B1 C15 -55.8(3) . . . . ?
C26 C21 B1 C15 125.9(3) . . . . ?
C34 C33 B1 C27 -119.5(3) . . . . ?
C38 C33 B1 C27 54.2(3) . . . . ?
C34 C33 B1 C21 -0.9(4) . . . . ?
C38 C33 B1 C21 172.9(2) . . . . ?
C34 C33 B1 C15 121.6(3) . . . . ?
C38 C33 B1 C15 -64.7(3) . . . . ?
C20 C15 B1 C27 115.7(3) . . . . ?
C16 C15 B1 C27 -59.4(3) . . . . ?
C20 C15 B1 C21 -4.4(4) . . . . ?
C16 C15 B1 C21 -179.5(3) . . . . ?
C20 C15 B1 C33 -126.4(3) . . . . ?
C16 C15 B1 C33 58.5(3) . . . . ?
C22 C21 C26 C25 1.5(4) . . . . ?
B1 C21 C26 C25 179.9(2) . . . . ?
C32 C27 C28 C29 0.4(3) . . . . ?
B1 C27 C28 C29 -177.6(2) . . . . ?
N5 Cu1 N2 C3 73.75(19) . . . . ?
N1 Cu1 N2 C3 -106.26(19) . . . . ?
N3 Cu1 N2 C3 -23.9(2) . . . . ?
N4 Cu1 N2 C3 170.28(18) . . . . ?
N5 Cu1 N2 C2 -166.59(19) . . . . ?
N1 Cu1 N2 C2 13.40(19) . . . . ?
N3 Cu1 N2 C2 95.7(2) . . . . ?
N4 Cu1 N2 C2 -70.1(2) . . . . ?
N5 Cu1 N2 C4 -48.6(2) . . . . ?
N1 Cu1 N2 C4 131.4(2) . . . . ?
N3 Cu1 N2 C4 -146.30(18) . . . . ?
N4 Cu1 N2 C4 47.9(2) . . . . ?
C21 C26 C25 C24 -0.6(4) . . . . ?
N5 Cu1 N3 C7 74.6(2) . . . . ?
N1 Cu1 N3 C7 -103.9(2) . . . . ?
N2 Cu1 N3 C7 173.2(2) . . . . ?
N4 Cu1 N3 C7 -21.3(3) . . . . ?
N5 Cu1 N3 C6 -164.3(2) . . . . ?
N1 Cu1 N3 C6 17.2(2) . . . . ?
N2 Cu1 N3 C6 -65.6(2) . . . . ?
N4 Cu1 N3 C6 99.8(2) . . . . ?
N5 Cu1 N3 C8 -48.3(2) . . . . ?
N1 Cu1 N3 C8 133.2(2) . . . . ?
N2 Cu1 N3 C8 50.3(2) . . . . ?
N4 Cu1 N3 C8 -144.2(2) . . . . ?
C52 C51 C56 C55 -1.9(4) . . . . ?
B2 C51 C56 C55 178.3(2) . . . . ?
C50 C45 C46 C47 -0.6(4) . . . . ?
B2 C45 C46 C47 -178.0(2) . . . . ?
N5 Cu1 N4 C11 80.1(2) . . . . ?
N1 Cu1 N4 C11 -101.5(2) . . . . ?
N3 Cu1 N4 C11 176.2(2) . . . . ?
N2 Cu1 N4 C11 -17.8(3) . . . . ?
N5 Cu1 N4 C12 -44.4(2) . . . . ?
N1 Cu1 N4 C12 134.0(2) . . . . ?
N3 Cu1 N4 C12 51.8(2) . . . . ?
N2 Cu1 N4 C12 -142.2(2) . . . . ?
N5 Cu1 N4 C10 -160.9(2) . . . . ?
N1 Cu1 N4 C10 17.5(2) . . . . ?
N3 Cu1 N4 C10 -64.7(2) . . . . ?
N2 Cu1 N4 C10 101.3(2) . . . . ?
C40 C39 C44 C43 0.4(4) . . . . ?
B2 C39 C44 C43 -174.8(2) . . . . ?
C46 C45 C50 C49 0.3(4) . . . . ?
B2 C45 C50 C49 177.6(2) . . . . ?
C34 C33 C38 C37 -1.4(4) . . . . ?
B1 C33 C38 C37 -175.9(3) . . . . ?
C32 C31 C30 C29 -1.1(4) . . . . ?
C31 C30 C29 C28 0.8(4) . . . . ?
C27 C28 C29 C30 -0.4(4) . . . . ?
C45 C50 C49 C48 0.5(4) . . . . ?
C30 C31 C32 C27 1.2(4) . . . . ?
C28 C27 C32 C31 -0.7(4) . . . . ?
B1 C27 C32 C31 177.3(2) . . . . ?
C51 C56 C55 C54 1.4(4) . . . . ?
C60 C59 C58 C57 -0.5(5) . . . . ?
C62 C57 C58 C59 0.5(4) . . . . ?
B2 C57 C58 C59 -174.8(3) . . . . ?
C45 C46 C47 C48 0.0(4) . . . . ?
C44 C39 C40 C41 -1.3(4) . . . . ?
B2 C39 C40 C41 174.0(2) . . . . ?
C16 C15 C20 C19 -3.1(4) . . . . ?
B1 C15 C20 C19 -178.6(3) . . . . ?
C38 C33 C34 C35 1.0(4) . . . . ?
B1 C33 C34 C35 175.3(3) . . . . ?
C9 N1 C5 C6 -154.8(3) . . . . ?
C1 N1 C5 C6 83.1(3) . . . . ?
Cu1 N1 C5 C6 -34.9(3) . . . . ?
C56 C51 C52 C53 1.2(4) . . . . ?
B2 C51 C52 C53 -179.1(2) . . . . ?
C21 C22 C23 C24 0.2(4) . . . . ?
C58 C59 C60 C61 0.1(5) . . . . ?
C43 C42 C41 C40 -0.2(4) . . . . ?
C39 C40 C41 C42 1.2(4) . . . . ?
C15 C20 C19 C18 -0.5(5) . . . . ?
C41 C42 C43 C44 -0.7(4) . . . . ?
C39 C44 C43 C42 0.5(4) . . . . ?
C26 C25 C24 C23 -0.6(4) . . . . ?
C22 C23 C24 C25 0.8(4) . . . . ?
C56 C51 B2 C45 -70.3(3) . . . . ?
C52 C51 B2 C45 110.0(3) . . . . ?
C56 C51 B2 C57 167.8(2) . . . . ?
C52 C51 B2 C57 -11.9(3) . . . . ?
C56 C51 B2 C39 50.0(3) . . . . ?
C52 C51 B2 C39 -129.8(2) . . . . ?
C46 C45 B2 C51 -155.3(2) . . . . ?
C50 C45 B2 C51 27.6(3) . . . . ?
C46 C45 B2 C57 -34.2(3) . . . . ?
C50 C45 B2 C57 148.7(2) . . . . ?
C46 C45 B2 C39 83.9(3) . . . . ?
C50 C45 B2 C39 -93.2(3) . . . . ?
C62 C57 B2 C51 -91.5(3) . . . . ?
C58 C57 B2 C51 83.3(3) . . . . ?
C62 C57 B2 C45 146.2(2) . . . . ?
C58 C57 B2 C45 -39.0(3) . . . . ?
C62 C57 B2 C39 27.5(3) . . . . ?
C58 C57 B2 C39 -157.7(2) . . . . ?
C44 C39 B2 C51 -151.2(2) . . . . ?
C40 C39 B2 C51 33.9(3) . . . . ?
C44 C39 B2 C45 -29.6(3) . . . . ?
C40 C39 B2 C45 155.5(2) . . . . ?
C44 C39 B2 C57 90.3(3) . . . . ?
C40 C39 B2 C57 -84.6(3) . . . . ?
C35 C36 C37 C38 0.1(5) . . . . ?
C33 C38 C37 C36 1.0(5) . . . . ?
C46 C47 C48 C49 0.8(4) . . . . ?
C50 C49 C48 C47 -1.1(4) . . . . ?
C37 C36 C35 C34 -0.5(5) . . . . ?
C33 C34 C35 C36 -0.1(5) . . . . ?
C56 C55 C54 C53 0.0(4) . . . . ?
C58 C57 C62 C61 -0.2(4) . . . . ?
B2 C57 C62 C61 175.1(3) . . . . ?
C5 N1 C9 C10 83.5(3) . . . . ?
C1 N1 C9 C10 -155.2(3) . . . . ?
Cu1 N1 C9 C10 -36.7(3) . . . . ?
C20 C19 C18 C17 4.1(5) . . . . ?
C16 C17 C18 C19 -3.9(5) . . . . ?
Cu1 N5 C13 C14 -20(11) . . . . ?
C59 C60 C61 C62 0.2(5) . . . . ?
C57 C62 C61 C60 -0.2(5) . . . . ?
C20 C15 C16 C17 3.3(5) . . . . ?
B1 C15 C16 C17 179.0(3) . . . . ?
C18 C17 C16 C15 0.1(6) . . . . ?
C7 N3 C6 C5 80.0(3) . . . . ?
C8 N3 C6 C5 -162.1(3) . . . . ?
Cu1 N3 C6 C5 -40.8(3) . . . . ?
N1 C5 C6 N3 52.2(4) . . . . ?
N1 C9 C10 N4 55.8(4) . . . . ?
C11 N4 C10 C9 77.4(3) . . . . ?
C12 N4 C10 C9 -163.8(3) . . . . ?
Cu1 N4 C10 C9 -42.9(3) . . . . ?
C5 N1 C1 C2 -156.0(2) . . . . ?
C9 N1 C1 C2 82.0(3) . . . . ?
Cu1 N1 C1 C2 -37.0(3) . . . . ?
C55 C54 C53 C52 -0.8(5) . . . . ?
C51 C52 C53 C54 0.2(5) . . . . ?
N1 C1 C2 N2 52.2(4) . . . . ?
C3 N2 C2 C1 81.0(3) . . . . ?
C4 N2 C2 C1 -160.0(3) . . . . ?
Cu1 N2 C2 C1 -38.1(3) . . . . ?
